data_4085119
loop_
_publ_author_name
'Deacon, Glen B.'
'Jaroschik, Florian'
'Junk, Peter C.'
'Kelly, Rory P.'

_publ_section_title
;
 Bulky Group 2 Octaphenylmetallocenes and Direct Access to Calcium and
 Ytterbium Pseudo-Grignard Complexes
;
_journal_issue 11
_journal_name_full Organometallics
_journal_page_first 2369
_journal_paper_doi 10.1021/om501150b
_journal_volume 34
_journal_year 2015
_chemical_formula_moiety 'C29 H21, 2(C10 H20 K0.5 O4), C4 H8 O'
_chemical_formula_sum 'C53 H69 K O9'
_chemical_formula_weight 889.18
_space_group_crystal_system triclinic
_space_group_IT_number 2
_space_group_name_Hall '-P 1'
_space_group_name_H-M_alt 'P -1'
_symmetry_space_group_name_Hall '-P 1'
_symmetry_space_group_name_H-M 'P -1'
_atom_sites_solution_hydrogens geom
_atom_sites_solution_primary direct
_audit_creation_date 2014-11-02
_audit_creation_method
;
Olex2 1.2
(compiled 2014.09.19 svn.r3010 for OlexSys, GUI svn.r4874)
;
_cell_angle_alpha 78.32(3)
_cell_angle_beta 89.11(3)
_cell_angle_gamma 73.78(3)
_cell_formula_units_Z 2
_cell_length_a 10.123(2)
_cell_length_b 12.975(3)
_cell_length_c 19.538(4)
_cell_measurement_reflns_used 14279
_cell_measurement_temperature 100
_cell_measurement_theta_max 33.160
_cell_measurement_theta_min 1.065
_cell_volume 2410.8(10)
_computing_cell_refinement 'XDS (Kabsch, 1993)'
_computing_data_collection 'BluIce (McPhillips, 2002)'
_computing_data_reduction 'XDS (Kabsch, 1993)'
_computing_molecular_graphics 'Olex2 (Dolomanov et al., 2009)'
_computing_publication_material 'Olex2 (Dolomanov et al., 2009)'
_computing_structure_refinement 'ShelXL (Sheldrick, 2008)'
_computing_structure_solution 'ShelXT (Sheldrick, 2008)'
_diffrn_ambient_temperature 100
_diffrn_measured_fraction_theta_full 0.920
_diffrn_measured_fraction_theta_max 0.776
_diffrn_measurement_device_type 'ADSC Quantum 210r'
_diffrn_measurement_method 'Silicon Double Crystal'
_diffrn_radiation_monochromator graphite
_diffrn_radiation_type Synchrotron
_diffrn_radiation_wavelength 0.7109
_diffrn_reflns_av_R_equivalents 0.0745
_diffrn_reflns_av_unetI/netI 0.0831
_diffrn_reflns_Laue_measured_fraction_full 0.920
_diffrn_reflns_Laue_measured_fraction_max 0.776
_diffrn_reflns_limit_h_max 14
_diffrn_reflns_limit_h_min -14
_diffrn_reflns_limit_k_max 19
_diffrn_reflns_limit_k_min -19
_diffrn_reflns_limit_l_max 29
_diffrn_reflns_limit_l_min -29
_diffrn_reflns_number 33659
_diffrn_reflns_point_group_measured_fraction_full 0.920
_diffrn_reflns_point_group_measured_fraction_max 0.776
_diffrn_reflns_theta_full 26.000
_diffrn_reflns_theta_max 33.160
_diffrn_reflns_theta_min 1.065
_diffrn_source 'Australian Synchrotron'
_diffrn_standards_decay_% 0
_diffrn_standards_interval_count 0
_diffrn_standards_interval_time 0
_diffrn_standards_number 0
_exptl_absorpt_coefficient_mu 0.166
_exptl_absorpt_correction_T_max 0.9983
_exptl_absorpt_correction_T_min 0.9918
_exptl_absorpt_correction_type multi-scan
_exptl_absorpt_process_details XDS
_exptl_crystal_colour colourless
_exptl_crystal_colour_primary colourless
_exptl_crystal_density_diffrn 1.225
_exptl_crystal_description plate
_exptl_crystal_F_000 956
_exptl_crystal_size_max 0.05
_exptl_crystal_size_mid 0.03
_exptl_crystal_size_min 0.01
_refine_diff_density_max 0.734
_refine_diff_density_min -0.584
_refine_diff_density_rms 0.059
_refine_ls_extinction_method none
_refine_ls_goodness_of_fit_ref 1.030
_refine_ls_hydrogen_treatment constr
_refine_ls_matrix_type full
_refine_ls_number_parameters 589
_refine_ls_number_reflns 14279
_refine_ls_number_restraints 0
_refine_ls_restrained_S_all 1.030
_refine_ls_R_factor_all 0.0967
_refine_ls_R_factor_gt 0.0658
_refine_ls_shift/su_max 0.000
_refine_ls_shift/su_mean 0.000
_refine_ls_structure_factor_coef Fsqd
_refine_ls_weighting_details 'w=1/[\s^2^(Fo^2^)+(0.0913P)^2^+0.6021P] where P=(Fo^2^+2Fc^2^)/3'
_refine_ls_weighting_scheme calc
_refine_ls_wR_factor_gt 0.1679
_refine_ls_wR_factor_ref 0.1890
_reflns_Friedel_coverage 0.000
_reflns_number_gt 9956
_reflns_number_total 14279
_reflns_threshold_expression 'I > 2\s(I)'
_cod_data_source_file om501150b_si_001.cif
_cod_data_source_block tri
_cod_depositor_comments 'Adding full bibliography for 4085114--4085119.cif.'
_cod_original_cell_volume 2410.8(9)
_cod_database_code 4085119
_shelx_space_group_comment
;
The symmetry employed for this shelxl refinement is uniquely defined
by the following loop, which should always be used as a source of
symmetry information in preference to the above space-group names.
They are only intended as comments.
;
_olex2_refinement_description
;
1. Fixed Uiso
 At 1.2 times of:
  All C(H) groups, All C(H,H) groups, All C(H,H,H,H) groups
2. Others
 Fixed Sof: H46C(0.5) H46D(0.5) H46A(0.5) H46B(0.5) H48C(0.5) H48D(0.5)
 H48A(0.5) H48B(0.5) C47A(0.5) H47A(0.5) H47B(0.5) C47B(0.5) H47C(0.5)
 H47D(0.5) H37A(0.5) H37B(0.5) H37C(0.5) H37D(0.5) C36(0.5) H36A(0.5) H36B(0.5)
 C36A(0.5) H36C(0.5) H36D(0.5)
3.a Secondary CH2 refined with riding coordinates:
 C40(H40A,H40B), C41(H41A,H41B), C42(H42A,H42B), C43(H43A,H43B), C44(H44A,
 H44B), C45(H45A,H45B), C46(H46C,H46D), C46(H46A,H46B), C48(H48C,H48D),
 C48(H48A,H48B), C49(H49A,H49B), C47A(H47A,H47B), C47B(H47C,H47D), C30(H30A,
 H30B), C31(H31A,H31B), C32(H32A,H32B), C33(H33A,H33B), C34(H34A,H34B),
 C35(H35A,H35B), C37(H37A,H37B), C37(H37C,H37D), C38(H38A,H38B), C39(H39A,H39B),
  C36(H36A,H36B), C36A(H36C,H36D), C50(H50A,H50B), C51(H51A,H51B), C52(H52A,
 H52B), C53(H53A,H53B)
3.b Aromatic/amide H refined with riding coordinates:
 C1(H1), C7(H7), C8(H8), C9(H9), C10(H10), C11(H11), C13(H13), C14(H14),
 C15(H15), C16(H16), C17(H17), C19(H19), C20(H20), C21(H21), C22(H22), C23(H23),
  C25(H25), C26(H26), C27(H27), C28(H28), C29(H29)
;
_shelx_shelxl_version_number 2014/7
_olex2_submission_special_instructions 'No special instructions were received'

loop_
_space_group_symop_operation_xyz
'x, y, z'
'-x, -y, -z'

loop_
_atom_site_label
_atom_site_type_symbol
_atom_site_fract_x
_atom_site_fract_y
_atom_site_fract_z
_atom_site_U_iso_or_equiv
_atom_site_adp_type
_atom_site_occupancy
_atom_site_site_symmetry_order
_atom_site_calc_flag
_atom_site_refinement_flags_posn
_atom_site_refinement_flags_adp
_atom_site_refinement_flags_occupancy
_atom_site_disorder_assembly
_atom_site_disorder_group
C1 C 0.16979(17) 0.83936(13) 0.21584(9) 0.0263(3) Uani 1 1 d . . . . .
H1 H 0.0726 0.8618 0.2082 0.032 Uiso 1 1 calc R . . . .
C2 C 0.26001(17) 0.89881(13) 0.18511(9) 0.0254(3) Uani 1 1 d . . . . .
C3 C 0.39690(17) 0.83626(14) 0.21064(9) 0.0256(3) Uani 1 1 d . . . . .
C4 C 0.38772(17) 0.74001(14) 0.25723(9) 0.0257(3) Uani 1 1 d . . . . .
C5 C 0.24661(17) 0.74098(14) 0.25996(9) 0.0257(3) Uani 1 1 d . . . . .
C6 C 0.21573(17) 1.00801(14) 0.13958(9) 0.0267(3) Uani 1 1 d . . . . .
C7 C 0.09494(19) 1.03905(16) 0.09635(11) 0.0341(4) Uani 1 1 d . . . . .
H7 H 0.0450 0.9872 0.0956 0.041 Uiso 1 1 calc R . . . .
C8 C 0.0471(2) 1.14348(18) 0.05480(12) 0.0406(5) Uani 1 1 d . . . . .
H8 H -0.0360 1.1627 0.0273 0.049 Uiso 1 1 calc R . . . .
C9 C 0.1201(2) 1.21997(16) 0.05320(12) 0.0389(5) Uani 1 1 d . . . . .
H9 H 0.0880 1.2911 0.0244 0.047 Uiso 1 1 calc R . . . .
C10 C 0.2406(2) 1.19099(15) 0.09437(11) 0.0344(4) Uani 1 1 d . . . . .
H10 H 0.2920 1.2424 0.0933 0.041 Uiso 1 1 calc R . . . .
C11 C 0.28657(18) 1.08744(14) 0.13707(10) 0.0292(3) Uani 1 1 d . . . . .
H11 H 0.3684 1.0698 0.1654 0.035 Uiso 1 1 calc R . . . .
C12 C 0.52463(17) 0.85996(13) 0.18352(9) 0.0261(3) Uani 1 1 d . . . . .
C13 C 0.53810(18) 0.89246(14) 0.11128(10) 0.0280(3) Uani 1 1 d . . . . .
H13 H 0.4633 0.8999 0.0801 0.034 Uiso 1 1 calc R . . . .
C14 C 0.6571(2) 0.91396(15) 0.08401(11) 0.0327(4) Uani 1 1 d . . . . .
H14 H 0.6634 0.9351 0.0349 0.039 Uiso 1 1 calc R . . . .
C15 C 0.7677(2) 0.90450(16) 0.12875(12) 0.0360(4) Uani 1 1 d . . . . .
H15 H 0.8497 0.9188 0.1104 0.043 Uiso 1 1 calc R . . . .
C16 C 0.75651(19) 0.87403(16) 0.20029(12) 0.0351(4) Uani 1 1 d . . . . .
H16 H 0.8310 0.8685 0.2311 0.042 Uiso 1 1 calc R . . . .
C17 C 0.63755(18) 0.85149(15) 0.22747(10) 0.0297(4) Uani 1 1 d . . . . .
H17 H 0.6324 0.8300 0.2767 0.036 Uiso 1 1 calc R . . . .
C18 C 0.50369(17) 0.64646(14) 0.29217(9) 0.0263(3) Uani 1 1 d . . . . .
C19 C 0.54427(19) 0.54934(15) 0.26709(10) 0.0313(4) Uani 1 1 d . . . . .
H19 H 0.5017 0.5451 0.2252 0.038 Uiso 1 1 calc R . . . .
C20 C 0.6462(2) 0.45849(15) 0.30248(11) 0.0345(4) Uani 1 1 d . . . . .
H20 H 0.6714 0.3930 0.2848 0.041 Uiso 1 1 calc R . . . .
C21 C 0.7108(2) 0.46324(16) 0.36330(11) 0.0342(4) Uani 1 1 d . . . . .
H21 H 0.7803 0.4014 0.3874 0.041 Uiso 1 1 calc R . . . .
C22 C 0.6730(2) 0.55916(17) 0.38836(10) 0.0348(4) Uani 1 1 d . . . . .
H22 H 0.7170 0.5631 0.4300 0.042 Uiso 1 1 calc R . . . .
C23 C 0.57157(19) 0.64975(16) 0.35353(10) 0.0319(4) Uani 1 1 d . . . . .
H23 H 0.5476 0.7151 0.3714 0.038 Uiso 1 1 calc R . . . .
C24 C 0.18583(17) 0.65815(14) 0.29967(9) 0.0264(3) Uani 1 1 d . . . . .
C25 C 0.2429(2) 0.58960(15) 0.36399(10) 0.0313(4) Uani 1 1 d . . . . .
H25 H 0.3258 0.5955 0.3829 0.038 Uiso 1 1 calc R . . . .
C26 C 0.1802(2) 0.51367(16) 0.40024(11) 0.0364(4) Uani 1 1 d . . . . .
H26 H 0.2207 0.4691 0.4437 0.044 Uiso 1 1 calc R . . . .
C27 C 0.0595(2) 0.50140(16) 0.37444(11) 0.0359(4) Uani 1 1 d . . . . .
H27 H 0.0179 0.4488 0.3995 0.043 Uiso 1 1 calc R . . . .
C28 C 0.0011(2) 0.56811(16) 0.31101(10) 0.0338(4) Uani 1 1 d . . . . .
H28 H -0.0817 0.5614 0.2926 0.041 Uiso 1 1 calc R . . . .
C29 C 0.06308(18) 0.64432(15) 0.27456(10) 0.0298(4) Uani 1 1 d . . . . .
H29 H 0.0216 0.6887 0.2313 0.036 Uiso 1 1 calc R . . . .
K2 K 0.5000 1.0000 0.5000 0.03098(13) Uani 1 2 d S T P . .
O5 O 0.39670(15) 0.85444(12) 0.44304(7) 0.0347(3) Uani 1 1 d . . . . .
O6 O 0.34025(15) 1.07373(12) 0.37266(7) 0.0343(3) Uani 1 1 d . . . . .
O7 O 0.49497(16) 1.20177(12) 0.41654(8) 0.0382(3) Uani 1 1 d . . . . .
O8 O 0.24278(17) 1.08218(14) 0.54466(10) 0.0477(4) Uani 1 1 d . . . . .
C40 C 0.3678(2) 0.77038(19) 0.49513(12) 0.0412(5) Uani 1 1 d . . . . .
H40A H 0.3483 0.7137 0.4729 0.049 Uiso 1 1 calc R . . . .
H40B H 0.2859 0.8018 0.5205 0.049 Uiso 1 1 calc R . . . .
C41 C 0.2896(2) 0.90256(18) 0.39011(11) 0.0368(4) Uani 1 1 d . . . . .
H41A H 0.2026 0.9357 0.4112 0.044 Uiso 1 1 calc R . . . .
H41B H 0.2748 0.8457 0.3665 0.044 Uiso 1 1 calc R . . . .
C42 C 0.3304(2) 0.98867(18) 0.33831(10) 0.0363(4) Uani 1 1 d . . . . .
H42A H 0.4202 0.9564 0.3193 0.044 Uiso 1 1 calc R . . . .
H42B H 0.2609 1.0191 0.2990 0.044 Uiso 1 1 calc R . . . .
C43 C 0.3786(3) 1.15861(19) 0.32661(11) 0.0412(5) Uani 1 1 d . . . . .
H43A H 0.3107 1.1901 0.2866 0.049 Uiso 1 1 calc R . . . .
H43B H 0.4699 1.1289 0.3082 0.049 Uiso 1 1 calc R . . . .
C44 C 0.3840(3) 1.24572(18) 0.36533(11) 0.0416(5) Uani 1 1 d . . . . .
H44A H 0.3984 1.3101 0.3324 0.050 Uiso 1 1 calc R . . . .
H44B H 0.2961 1.2696 0.3883 0.050 Uiso 1 1 calc R . . . .
C45 C 0.5097(3) 1.27998(17) 0.45490(12) 0.0405(5) Uani 1 1 d . . . . .
H45A H 0.4257 1.3032 0.4810 0.049 Uiso 1 1 calc R . . . .
H45B H 0.5222 1.3455 0.4225 0.049 Uiso 1 1 calc R . . . .
C46 C 0.2346(3) 1.1496(4) 0.59247(17) 0.0734(10) Uani 1 1 d . . . . .
H46C H 0.3234 1.1647 0.5996 0.088 Uiso 0.5 1 calc R . . A 2
H46D H 0.2022 1.1189 0.6381 0.088 Uiso 0.5 1 calc R . . A 2
H46A H 0.2791 1.1050 0.6378 0.088 Uiso 0.5 1 calc R . . B 1
H46B H 0.2844 1.2048 0.5752 0.088 Uiso 0.5 1 calc R . . B 1
C48 C 0.0292(4) 1.2165(4) 0.5279(2) 0.0911(13) Uani 1 1 d . . . . .
H48C H -0.0255 1.2654 0.4863 0.109 Uiso 0.5 1 calc R . . C 2
H48D H -0.0346 1.2029 0.5653 0.109 Uiso 0.5 1 calc R . . C 2
H48A H -0.0702 1.2219 0.5307 0.109 Uiso 0.5 1 calc R . . D 1
H48B H 0.0421 1.2809 0.4944 0.109 Uiso 0.5 1 calc R . . D 1
C49 C 0.1104(3) 1.1110(4) 0.5103(2) 0.0773(11) Uani 1 1 d . . . . .
H49A H 0.0641 1.0531 0.5266 0.093 Uiso 1 1 calc R . . . .
H49B H 0.1193 1.1197 0.4590 0.093 Uiso 1 1 calc R . . . .
C47A C 0.0997(9) 1.2019(5) 0.6020(4) 0.075(2) Uani 0.5 1 d . . . E 1
H47A H 0.0906 1.2737 0.6146 0.090 Uiso 0.5 1 calc R . . E 1
H47B H 0.0598 1.1564 0.6388 0.090 Uiso 0.5 1 calc R . . E 1
C47B C 0.1161(6) 1.2609(4) 0.5488(4) 0.0628(16) Uani 0.5 1 d . . . E 2
H47C H 0.0736 1.3115 0.5798 0.075 Uiso 0.5 1 calc R . . E 2
H47D H 0.1558 1.3007 0.5089 0.075 Uiso 0.5 1 calc R . . E 2
K1 K 0.5000 0.5000 0.0000 0.03047(13) Uani 1 2 d S T P H .
O1 O 0.50046(15) 0.31532(11) 0.10253(7) 0.0342(3) Uani 1 1 d . . . . .
O2 O 0.35978(15) 0.52777(11) 0.12056(7) 0.0341(3) Uani 1 1 d . . . . .
O3 O 0.31633(15) 0.70588(11) 0.00435(7) 0.0332(3) Uani 1 1 d . . . . .
O4 O 0.7273(2) 0.53651(16) 0.05102(13) 0.0666(6) Uani 1 1 d . . . . .
C30 C 0.6163(2) 0.22091(16) 0.10689(12) 0.0387(4) Uani 1 1 d . . . . .
H30A H 0.5957 0.1560 0.1362 0.046 Uiso 1 1 calc R . . . .
H30B H 0.6973 0.2328 0.1284 0.046 Uiso 1 1 calc R . . . .
C31 C 0.4625(3) 0.33899(18) 0.16896(11) 0.0455(5) Uani 1 1 d . . . . .
H31A H 0.5369 0.3597 0.1902 0.055 Uiso 1 1 calc R . . . .
H31B H 0.4480 0.2732 0.2003 0.055 Uiso 1 1 calc R . . . .
C32 C 0.3323(3) 0.43160(18) 0.16033(12) 0.0455(5) Uani 1 1 d . . . . .
H32A H 0.2597 0.4132 0.1359 0.055 Uiso 1 1 calc R . . . .
H32B H 0.2996 0.4443 0.2067 0.055 Uiso 1 1 calc R . . . .
C33 C 0.2399(2) 0.61983(19) 0.11027(11) 0.0400(4) Uani 1 1 d . . . . .
H33A H 0.2016 0.6311 0.1560 0.048 Uiso 1 1 calc R . . . .
H33B H 0.1687 0.6063 0.0819 0.048 Uiso 1 1 calc R . . . .
C34 C 0.2784(2) 0.71926(17) 0.07363(11) 0.0376(4) Uani 1 1 d . . . . .
H34A H 0.1995 0.7854 0.0715 0.045 Uiso 1 1 calc R . . . .
H34B H 0.3565 0.7283 0.0993 0.045 Uiso 1 1 calc R . . . .
C35 C 0.3544(2) 0.79726(15) -0.03438(11) 0.0368(4) Uani 1 1 d . . . . .
H35A H 0.4372 0.8050 -0.0120 0.044 Uiso 1 1 calc R . . . .
H35B H 0.2787 0.8653 -0.0358 0.044 Uiso 1 1 calc R . . . .
C37 C 0.8894(3) 0.4926(2) 0.14234(19) 0.0645(8) Uani 1 1 d . . . . .
H37A H 0.9897 0.4773 0.1512 0.077 Uiso 0.5 1 calc R . . F 1
H37B H 0.8517 0.4495 0.1815 0.077 Uiso 0.5 1 calc R . . F 1
H37C H 0.9851 0.4809 0.1269 0.077 Uiso 0.5 1 calc R . . G 2
H37D H 0.8920 0.4561 0.1922 0.077 Uiso 0.5 1 calc R . . G 2
C38 C 0.8169(3) 0.61432(19) 0.13266(13) 0.0447(5) Uani 1 1 d . . . . .
H38A H 0.7857 0.6342 0.1777 0.054 Uiso 1 1 calc R . . . .
H38B H 0.8780 0.6589 0.1117 0.054 Uiso 1 1 calc R . . . .
C39 C 0.6956(2) 0.63000(17) 0.08324(13) 0.0417(5) Uani 1 1 d . . . . .
H39A H 0.6102 0.6346 0.1093 0.050 Uiso 1 1 calc R . . H .
H39B H 0.6823 0.6983 0.0474 0.050 Uiso 1 1 calc R . . . .
C36 C 0.8597(6) 0.4682(4) 0.0759(3) 0.0420(12) Uani 0.5 1 d . . . H 1
H36A H 0.9294 0.4824 0.0419 0.050 Uiso 0.5 1 calc R . . H 1
H36B H 0.8618 0.3901 0.0822 0.050 Uiso 0.5 1 calc R . . H 1
C36A C 0.8105(8) 0.4482(5) 0.0997(4) 0.0619(17) Uani 0.5 1 d . . . H 2
H36C H 0.8736 0.3958 0.0751 0.074 Uiso 0.5 1 calc R . . H 2
H36D H 0.7526 0.4090 0.1297 0.074 Uiso 0.5 1 calc R . . H 2
O9 O 0.8789(2) 0.20124(18) 0.35681(10) 0.0639(5) Uani 1 1 d . . . . .
C50 C 0.9791(3) 0.2283(2) 0.31005(14) 0.0511(6) Uani 1 1 d . . . . .
H50A H 1.0730 0.1914 0.3311 0.061 Uiso 1 1 calc R . . . .
H50B H 0.9660 0.3086 0.2997 0.061 Uiso 1 1 calc R . . . .
C51 C 0.9601(3) 0.1898(2) 0.24371(13) 0.0488(5) Uani 1 1 d . . . . .
H51A H 1.0490 0.1656 0.2216 0.059 Uiso 1 1 calc R . . . .
H51B H 0.8951 0.2482 0.2097 0.059 Uiso 1 1 calc R . . . .
C52 C 0.9011(3) 0.0940(2) 0.27078(15) 0.0535(6) Uani 1 1 d . . . . .
H52A H 0.8473 0.0799 0.2335 0.064 Uiso 1 1 calc R . . . .
H52B H 0.9745 0.0262 0.2905 0.064 Uiso 1 1 calc R . . . .
C53 C 0.8104(4) 0.1353(2) 0.3265(2) 0.0803(11) Uani 1 1 d . . . . .
H53A H 0.7184 0.1802 0.3061 0.096 Uiso 1 1 calc R . . . .
H53B H 0.7989 0.0732 0.3626 0.096 Uiso 1 1 calc R . . . .

loop_
_atom_site_aniso_label
_atom_site_aniso_U_11
_atom_site_aniso_U_22
_atom_site_aniso_U_33
_atom_site_aniso_U_23
_atom_site_aniso_U_13
_atom_site_aniso_U_12
C1 0.0203(7) 0.0244(7) 0.0322(8) -0.0043(7) -0.0042(6) -0.0041(5)
C2 0.0228(7) 0.0237(7) 0.0284(7) -0.0044(6) -0.0043(6) -0.0046(5)
C3 0.0224(7) 0.0250(7) 0.0284(7) -0.0059(6) -0.0039(6) -0.0047(6)
C4 0.0228(7) 0.0254(7) 0.0275(7) -0.0055(6) -0.0042(6) -0.0044(6)
C5 0.0228(7) 0.0237(7) 0.0290(8) -0.0037(6) -0.0029(6) -0.0050(6)
C6 0.0229(7) 0.0244(7) 0.0307(8) -0.0043(7) -0.0018(6) -0.0041(6)
C7 0.0247(8) 0.0338(9) 0.0406(10) 0.0016(8) -0.0069(7) -0.0092(7)
C8 0.0259(9) 0.0397(10) 0.0458(11) 0.0091(9) -0.0081(8) -0.0047(7)
C9 0.0342(10) 0.0276(8) 0.0449(11) 0.0054(8) 0.0003(8) -0.0018(7)
C10 0.0345(10) 0.0260(8) 0.0413(10) -0.0043(8) 0.0033(7) -0.0083(7)
C11 0.0261(8) 0.0252(7) 0.0349(9) -0.0048(7) -0.0025(6) -0.0057(6)
C12 0.0226(7) 0.0222(7) 0.0324(8) -0.0048(7) -0.0033(6) -0.0046(5)
C13 0.0258(8) 0.0238(7) 0.0333(8) -0.0046(7) -0.0033(6) -0.0057(6)
C14 0.0324(9) 0.0257(7) 0.0382(9) -0.0033(7) 0.0025(7) -0.0078(6)
C15 0.0249(8) 0.0305(8) 0.0515(11) -0.0047(8) 0.0037(8) -0.0088(7)
C16 0.0225(8) 0.0329(8) 0.0489(11) -0.0058(8) -0.0052(7) -0.0077(6)
C17 0.0225(8) 0.0301(8) 0.0351(9) -0.0050(7) -0.0047(6) -0.0058(6)
C18 0.0215(7) 0.0265(7) 0.0287(8) -0.0020(7) -0.0034(6) -0.0057(6)
C19 0.0283(8) 0.0283(8) 0.0337(9) -0.0038(7) -0.0036(7) -0.0035(6)
C20 0.0320(9) 0.0252(8) 0.0420(10) -0.0043(8) -0.0038(7) -0.0028(7)
C21 0.0260(8) 0.0303(8) 0.0397(10) 0.0052(8) -0.0064(7) -0.0055(6)
C22 0.0275(9) 0.0399(10) 0.0331(9) -0.0016(8) -0.0086(7) -0.0069(7)
C23 0.0269(8) 0.0329(8) 0.0333(9) -0.0052(8) -0.0058(7) -0.0048(7)
C24 0.0236(7) 0.0240(7) 0.0295(8) -0.0040(7) -0.0020(6) -0.0044(6)
C25 0.0298(9) 0.0294(8) 0.0325(8) -0.0017(7) -0.0058(7) -0.0078(6)
C26 0.0349(10) 0.0330(9) 0.0347(9) 0.0054(8) -0.0041(7) -0.0077(7)
C27 0.0351(10) 0.0319(9) 0.0387(10) 0.0018(8) -0.0012(8) -0.0128(7)
C28 0.0288(9) 0.0371(9) 0.0353(9) -0.0018(8) -0.0020(7) -0.0128(7)
C29 0.0255(8) 0.0314(8) 0.0303(8) -0.0006(7) -0.0029(6) -0.0081(6)
K2 0.0290(3) 0.0305(2) 0.0321(3) -0.0032(2) -0.0045(2) -0.00825(19)
O5 0.0333(7) 0.0354(7) 0.0371(7) -0.0064(6) -0.0022(5) -0.0131(5)
O6 0.0389(7) 0.0348(7) 0.0277(6) -0.0057(6) -0.0026(5) -0.0083(5)
O7 0.0420(8) 0.0367(7) 0.0355(7) -0.0038(6) -0.0016(6) -0.0130(6)
O8 0.0358(8) 0.0498(9) 0.0549(10) -0.0109(8) -0.0016(7) -0.0075(7)
C40 0.0429(11) 0.0423(10) 0.0443(11) -0.0088(10) 0.0035(9) -0.0216(9)
C41 0.0316(9) 0.0398(10) 0.0415(10) -0.0156(9) -0.0033(8) -0.0086(7)
C42 0.0342(10) 0.0414(10) 0.0311(9) -0.0115(8) -0.0054(7) -0.0036(8)
C43 0.0454(12) 0.0453(11) 0.0287(9) 0.0010(9) -0.0026(8) -0.0118(9)
C44 0.0482(12) 0.0361(10) 0.0362(10) 0.0031(9) -0.0050(9) -0.0119(9)
C45 0.0519(13) 0.0328(9) 0.0388(10) -0.0032(9) 0.0023(9) -0.0180(9)
C46 0.0538(17) 0.127(3) 0.0593(16) -0.044(2) 0.0052(13) -0.0409(19)
C48 0.067(2) 0.093(3) 0.083(2) -0.014(2) -0.0050(19) 0.024(2)
C49 0.0396(14) 0.118(3) 0.084(2) -0.059(2) -0.0089(14) -0.0097(16)
C47A 0.104(6) 0.051(3) 0.069(4) -0.024(3) 0.026(4) -0.014(3)
C47B 0.048(3) 0.038(2) 0.099(5) -0.016(3) 0.019(3) -0.008(2)
K1 0.0348(3) 0.0256(2) 0.0279(2) -0.0026(2) -0.0030(2) -0.00538(19)
O1 0.0414(8) 0.0276(6) 0.0315(6) -0.0021(5) -0.0028(5) -0.0093(5)
O2 0.0378(7) 0.0311(6) 0.0324(6) -0.0049(6) 0.0014(5) -0.0093(5)
O3 0.0368(7) 0.0264(6) 0.0339(7) -0.0048(5) -0.0042(5) -0.0059(5)
O4 0.0572(12) 0.0471(10) 0.0911(15) -0.0303(11) -0.0348(11) 0.0055(8)
C30 0.0421(11) 0.0274(8) 0.0421(10) 0.0033(8) -0.0091(8) -0.0093(7)
C31 0.0686(16) 0.0341(10) 0.0312(9) 0.0005(9) 0.0029(10) -0.0157(10)
C32 0.0606(15) 0.0384(10) 0.0396(11) -0.0067(9) 0.0146(10) -0.0188(10)
C33 0.0359(10) 0.0455(11) 0.0357(10) -0.0110(9) 0.0016(8) -0.0050(8)
C34 0.0395(11) 0.0336(9) 0.0355(9) -0.0127(8) -0.0056(8) 0.0008(8)
C35 0.0372(10) 0.0252(8) 0.0457(11) -0.0051(8) -0.0063(8) -0.0062(7)
C37 0.0624(17) 0.0385(12) 0.084(2) -0.0058(13) -0.0337(15) -0.0032(11)
C38 0.0495(13) 0.0385(10) 0.0448(11) -0.0069(10) -0.0109(10) -0.0110(9)
C39 0.0397(11) 0.0306(9) 0.0520(12) -0.0090(9) -0.0075(9) -0.0048(8)
C36 0.038(3) 0.0259(19) 0.056(3) -0.0045(19) 0.012(2) -0.0024(16)
C36A 0.063(4) 0.035(3) 0.083(5) -0.014(3) -0.027(4) -0.003(3)
O9 0.0715(14) 0.0604(11) 0.0481(10) -0.0080(9) 0.0097(9) -0.0023(10)
C50 0.0414(12) 0.0518(13) 0.0557(14) -0.0162(12) -0.0069(10) -0.0022(10)
C51 0.0477(13) 0.0517(13) 0.0443(12) -0.0074(11) 0.0041(10) -0.0117(10)
C52 0.0576(15) 0.0375(11) 0.0602(15) -0.0076(11) -0.0029(12) -0.0062(10)
C53 0.094(3) 0.0403(13) 0.105(3) -0.0089(16) 0.045(2) -0.0226(15)

loop_
_atom_type_symbol
_atom_type_description
_atom_type_scat_dispersion_real
_atom_type_scat_dispersion_imag
_atom_type_scat_source
C C 0.0033 0.0016 'International Tables Vol C Tables 4.2.6.8 and 6.1.1.4'
H H 0.0000 0.0000 'International Tables Vol C Tables 4.2.6.8 and 6.1.1.4'
K K 0.2009 0.2494 'International Tables Vol C Tables 4.2.6.8 and 6.1.1.4'
O O 0.0106 0.0060 'International Tables Vol C Tables 4.2.6.8 and 6.1.1.4'

loop_
_geom_angle_atom_site_label_1
_geom_angle_atom_site_label_2
_geom_angle_atom_site_label_3
_geom_angle
_geom_angle_site_symmetry_1
_geom_angle_site_symmetry_3
C2 C1 H1 125.4 . .
C2 C1 C5 109.24(15) . .
C5 C1 H1 125.4 . .
C1 C2 C3 107.37(14) . .
C1 C2 C6 124.35(15) . .
C3 C2 C6 128.15(16) . .
C2 C3 C12 125.18(15) . .
C4 C3 C2 107.79(15) . .
C4 C3 C12 126.28(15) . .
C3 C4 C5 108.28(14) . .
C3 C4 C18 127.15(16) . .
C5 C4 C18 124.26(15) . .
C1 C5 C4 107.30(15) . .
C1 C5 C24 124.05(15) . .
C4 C5 C24 128.65(15) . .
C7 C6 C2 120.32(16) . .
C11 C6 C2 123.26(15) . .
C11 C6 C7 116.40(16) . .
C6 C7 H7 119.2 . .
C8 C7 C6 121.70(18) . .
C8 C7 H7 119.2 . .
C7 C8 H8 119.8 . .
C9 C8 C7 120.45(18) . .
C9 C8 H8 119.8 . .
C8 C9 H9 120.5 . .
C8 C9 C10 119.04(17) . .
C10 C9 H9 120.5 . .
C9 C10 H10 119.8 . .
C11 C10 C9 120.43(19) . .
C11 C10 H10 119.8 . .
C6 C11 H11 119.0 . .
C10 C11 C6 121.95(17) . .
C10 C11 H11 119.0 . .
C13 C12 C3 120.56(15) . .
C13 C12 C17 116.78(16) . .
C17 C12 C3 122.65(16) . .
C12 C13 H13 119.0 . .
C14 C13 C12 122.07(17) . .
C14 C13 H13 119.0 . .
C13 C14 H14 120.0 . .
C13 C14 C15 119.93(19) . .
C15 C14 H14 120.0 . .
C14 C15 H15 120.4 . .
C16 C15 C14 119.23(18) . .
C16 C15 H15 120.4 . .
C15 C16 H16 119.6 . .
C15 C16 C17 120.73(18) . .
C17 C16 H16 119.6 . .
C12 C17 H17 119.4 . .
C16 C17 C12 121.25(18) . .
C16 C17 H17 119.4 . .
C19 C18 C4 120.89(16) . .
C19 C18 C23 117.42(16) . .
C23 C18 C4 121.60(16) . .
C18 C19 H19 119.4 . .
C20 C19 C18 121.20(18) . .
C20 C19 H19 119.4 . .
C19 C20 H20 119.8 . .
C21 C20 C19 120.38(18) . .
C21 C20 H20 119.8 . .
C20 C21 H21 120.4 . .
C22 C21 C20 119.12(17) . .
C22 C21 H21 120.4 . .
C21 C22 H22 119.6 . .
C21 C22 C23 120.83(18) . .
C23 C22 H22 119.6 . .
C18 C23 H23 119.5 . .
C22 C23 C18 121.04(18) . .
C22 C23 H23 119.5 . .
C25 C24 C5 123.35(16) . .
C25 C24 C29 116.25(16) . .
C29 C24 C5 120.40(15) . .
C24 C25 H25 119.4 . .
C26 C25 C24 121.22(17) . .
C26 C25 H25 119.4 . .
C25 C26 H26 119.2 . .
C25 C26 C27 121.50(17) . .
C27 C26 H26 119.2 . .
C26 C27 H27 120.8 . .
C26 C27 C28 118.39(18) . .
C28 C27 H27 120.8 . .
C27 C28 H28 119.8 . .
C29 C28 C27 120.40(18) . .
C29 C28 H28 119.8 . .
C24 C29 H29 118.9 . .
C28 C29 C24 122.23(16) . .
C28 C29 H29 118.9 . .
O5 K2 O5 180.00(5) . 2_676
O5 K2 O6 59.55(5) 2_676 2_676
O5 K2 O6 59.55(5) . .
O5 K2 O6 120.45(5) . 2_676
O5 K2 O6 120.45(5) 2_676 .
O6 K2 O6 180.00(3) . 2_676
O7 K2 O5 61.24(5) 2_676 .
O7 K2 O5 61.24(5) . 2_676
O7 K2 O5 118.76(5) . .
O7 K2 O5 118.76(5) 2_676 2_676
O7 K2 O6 119.36(5) 2_676 .
O7 K2 O6 119.36(5) . 2_676
O7 K2 O6 60.64(5) 2_676 2_676
O7 K2 O6 60.64(5) . .
O7 K2 O7 180.00(7) 2_676 .
O8 K2 O5 88.08(5) 2_676 2_676
O8 K2 O5 91.92(5) . 2_676
O8 K2 O5 88.08(5) . .
O8 K2 O5 91.92(5) 2_676 .
O8 K2 O6 101.91(6) . 2_676
O8 K2 O6 101.90(6) 2_676 .
O8 K2 O6 78.10(5) 2_676 2_676
O8 K2 O6 78.09(5) . .
O8 K2 O7 91.83(6) . .
O8 K2 O7 88.17(6) . 2_676
O8 K2 O7 88.17(6) 2_676 .
O8 K2 O7 91.83(6) 2_676 2_676
O8 K2 O8 180.0 . 2_676
C40 O5 K2 112.79(12) . .
C41 O5 K2 116.50(12) . .
C41 O5 C40 112.99(16) . .
C42 O6 K2 114.75(11) . .
C43 O6 K2 112.77(12) . .
C43 O6 C42 111.84(16) . .
C44 O7 K2 114.81(12) . .
C45 O7 K2 113.64(11) . .
C45 O7 C44 112.31(17) . .
C46 O8 K2 115.31(16) . .
C46 O8 C49 107.4(2) . .
C49 O8 K2 131.21(18) . .
O5 C40 H40A 109.9 . .
O5 C40 H40B 109.9 . .
O5 C40 C45 108.70(17) . 2_676
H40A C40 H40B 108.3 . .
C45 C40 H40A 109.9 2_676 .
C45 C40 H40B 109.9 2_676 .
O5 C41 H41A 110.0 . .
O5 C41 H41B 110.0 . .
O5 C41 C42 108.60(17) . .
H41A C41 H41B 108.4 . .
C42 C41 H41A 110.0 . .
C42 C41 H41B 110.0 . .
O6 C42 C41 108.64(17) . .
O6 C42 H42A 110.0 . .
O6 C42 H42B 110.0 . .
C41 C42 H42A 110.0 . .
C41 C42 H42B 110.0 . .
H42A C42 H42B 108.3 . .
O6 C43 H43A 109.9 . .
O6 C43 H43B 109.9 . .
O6 C43 C44 109.08(17) . .
H43A C43 H43B 108.3 . .
C44 C43 H43A 109.9 . .
C44 C43 H43B 109.9 . .
O7 C44 C43 108.47(18) . .
O7 C44 H44A 110.0 . .
O7 C44 H44B 110.0 . .
C43 C44 H44A 110.0 . .
C43 C44 H44B 110.0 . .
H44A C44 H44B 108.4 . .
O7 C45 C40 109.12(18) . 2_676
O7 C45 H45A 109.9 . .
O7 C45 H45B 109.9 . .
C40 C45 H45A 109.9 2_676 .
C40 C45 H45B 109.9 2_676 .
H45A C45 H45B 108.3 . .
O8 C46 H46C 112.1 . .
O8 C46 H46D 112.1 . .
O8 C46 H46A 109.5 . .
O8 C46 H46B 109.5 . .
O8 C46 C47B 98.5(3) . .
H46C C46 H46D 109.7 . .
H46A C46 H46B 108.1 . .
C47A C46 O8 110.6(4) . .
C47A C46 H46A 109.5 . .
C47A C46 H46B 109.5 . .
C47B C46 H46C 112.1 . .
C47B C46 H46D 112.1 . .
H48C C48 H48D 108.6 . .
H48A C48 H48B 109.7 . .
C49 C48 H48C 110.3 . .
C49 C48 H48D 110.3 . .
C49 C48 H48A 112.1 . .
C49 C48 H48B 112.1 . .
C49 C48 C47A 98.4(3) . .
C47A C48 H48A 112.1 . .
C47A C48 H48B 112.1 . .
C47B C48 H48C 110.3 . .
C47B C48 H48D 110.3 . .
C47B C48 C49 107.0(4) . .
O8 C49 C48 107.1(3) . .
O8 C49 H49A 110.3 . .
O8 C49 H49B 110.3 . .
C48 C49 H49A 110.3 . .
C48 C49 H49B 110.3 . .
H49A C49 H49B 108.5 . .
C46 C47A C48 102.3(4) . .
C46 C47A H47A 111.3 . .
C46 C47A H47B 111.3 . .
C48 C47A H47A 111.3 . .
C48 C47A H47B 111.3 . .
H47A C47A H47B 109.2 . .
C46 C47B H47C 111.6 . .
C46 C47B H47D 111.6 . .
C48 C47B C46 100.9(4) . .
C48 C47B H47C 111.6 . .
C48 C47B H47D 111.6 . .
H47C C47B H47D 109.4 . .
O1 K1 O1 180.0 2_665 .
O1 K1 O3 59.34(5) 2_665 .
O1 K1 O3 120.66(5) . .
O1 K1 O3 59.34(5) . 2_665
O1 K1 O3 120.66(5) 2_665 2_665
O1 K1 C39 102.53(5) . .
O1 K1 C39 77.47(5) 2_665 .
O1 K1 C39 77.47(5) . 2_665
O1 K1 C39 102.53(5) 2_665 2_665
O2 K1 O1 60.89(5) . .
O2 K1 O1 119.11(5) . 2_665
O2 K1 O1 119.11(5) 2_665 .
O2 K1 O1 60.89(5) 2_665 2_665
O2 K1 O2 180.0 2_665 .
O2 K1 O3 118.96(5) 2_665 .
O2 K1 O3 61.04(5) 2_665 2_665
O2 K1 O3 118.96(5) . 2_665
O2 K1 O3 61.04(5) . .
O2 K1 C39 102.52(6) . 2_665
O2 K1 C39 77.48(6) . .
O2 K1 C39 102.52(6) 2_665 .
O2 K1 C39 77.48(6) 2_665 2_665
O3 K1 O3 180.0 2_665 .
O3 K1 C39 104.14(5) 2_665 .
O3 K1 C39 75.86(5) . .
O3 K1 C39 104.14(5) . 2_665
O3 K1 C39 75.86(5) 2_665 2_665
O4 K1 O1 83.29(7) 2_665 .
O4 K1 O1 96.71(7) 2_665 2_665
O4 K1 O1 96.71(7) . .
O4 K1 O1 83.29(7) . 2_665
O4 K1 O2 87.38(7) 2_665 .
O4 K1 O2 92.62(7) 2_665 2_665
O4 K1 O2 92.62(7) . .
O4 K1 O2 87.38(7) . 2_665
O4 K1 O3 82.97(5) . 2_665
O4 K1 O3 82.97(6) 2_665 .
O4 K1 O3 97.03(5) 2_665 2_665
O4 K1 O3 97.03(5) . .
O4 K1 O4 180.0 2_665 .
O4 K1 C39 158.06(6) . 2_665
O4 K1 C39 21.94(6) 2_665 2_665
O4 K1 C39 158.06(6) 2_665 .
O4 K1 C39 21.94(6) . .
C39 K1 C39 180.00(5) 2_665 .
C30 O1 K1 117.19(12) . .
C31 O1 K1 113.90(11) . .
C31 O1 C30 112.60(16) . .
C32 O2 K1 115.16(12) . .
C32 O2 C33 111.74(18) . .
C33 O2 K1 113.87(12) . .
C34 O3 K1 113.58(11) . .
C35 O3 K1 115.11(12) . .
C35 O3 C34 112.10(16) . .
C39 O4 K1 112.99(14) . .
C36 O4 K1 133.8(3) . .
C36 O4 C39 108.7(3) . .
C36A O4 K1 115.2(3) . .
C36A O4 C39 106.8(3) . .
O1 C30 H30A 110.1 . .
O1 C30 H30B 110.1 . .
O1 C30 C35 107.99(16) . 2_665
H30A C30 H30B 108.4 . .
C35 C30 H30A 110.1 2_665 .
C35 C30 H30B 110.1 2_665 .
O1 C31 H31A 109.9 . .
O1 C31 H31B 109.9 . .
O1 C31 C32 109.09(18) . .
H31A C31 H31B 108.3 . .
C32 C31 H31A 109.9 . .
C32 C31 H31B 109.9 . .
O2 C32 C31 108.6(2) . .
O2 C32 H32A 110.0 . .
O2 C32 H32B 110.0 . .
C31 C32 H32A 110.0 . .
C31 C32 H32B 110.0 . .
H32A C32 H32B 108.4 . .
O2 C33 H33A 109.9 . .
O2 C33 H33B 109.9 . .
O2 C33 C34 108.94(18) . .
H33A C33 H33B 108.3 . .
C34 C33 H33A 109.9 . .
C34 C33 H33B 109.9 . .
O3 C34 C33 108.36(17) . .
O3 C34 H34A 110.0 . .
O3 C34 H34B 110.0 . .
C33 C34 H34A 110.0 . .
C33 C34 H34B 110.0 . .
H34A C34 H34B 108.4 . .
O3 C35 C30 108.27(16) . 2_665
O3 C35 H35A 110.0 . .
O3 C35 H35B 110.0 . .
C30 C35 H35A 110.0 2_665 .
C30 C35 H35B 110.0 2_665 .
H35A C35 H35B 108.4 . .
H37A C37 H37B 109.1 . .
H37C C37 H37D 108.6 . .
C38 C37 H37A 111.2 . .
C38 C37 H37B 111.2 . .
C38 C37 H37C 110.4 . .
C38 C37 H37D 110.4 . .
C36 C37 H37A 111.2 . .
C36 C37 H37B 111.2 . .
C36 C37 C38 102.8(3) . .
C36A C37 H37C 110.4 . .
C36A C37 H37D 110.4 . .
C36A C37 C38 106.6(3) . .
C37 C38 H38A 111.2 . .
C37 C38 H38B 111.2 . .
H38A C38 H38B 109.1 . .
C39 C38 C37 103.0(2) . .
C39 C38 H38A 111.2 . .
C39 C38 H38B 111.2 . .
K1 C39 H39A 74.0 . .
K1 C39 H39B 98.9 . .
O4 C39 K1 45.07(11) . .
O4 C39 C38 106.54(18) . .
O4 C39 H39A 110.4 . .
O4 C39 H39B 110.4 . .
C38 C39 K1 146.11(14) . .
C38 C39 H39A 110.4 . .
C38 C39 H39B 110.4 . .
H39A C39 H39B 108.6 . .
O4 C36 C37 107.7(4) . .
O4 C36 H36A 110.2 . .
O4 C36 H36B 110.2 . .
C37 C36 H36A 110.2 . .
C37 C36 H36B 110.2 . .
H36A C36 H36B 108.5 . .
O4 C36A C37 107.8(4) . .
O4 C36A H36C 110.2 . .
O4 C36A H36D 110.2 . .
C37 C36A H36C 110.2 . .
C37 C36A H36D 110.2 . .
H36C C36A H36D 108.5 . .
C50 O9 C53 108.5(2) . .
O9 C50 H50A 110.3 . .
O9 C50 H50B 110.3 . .
O9 C50 C51 107.1(2) . .
H50A C50 H50B 108.5 . .
C51 C50 H50A 110.3 . .
C51 C50 H50B 110.3 . .
C50 C51 H51A 111.3 . .
C50 C51 H51B 111.3 . .
C50 C51 C52 102.1(2) . .
H51A C51 H51B 109.2 . .
C52 C51 H51A 111.3 . .
C52 C51 H51B 111.3 . .
C51 C52 H52A 111.5 . .
C51 C52 H52B 111.5 . .
H52A C52 H52B 109.3 . .
C53 C52 C51 101.4(2) . .
C53 C52 H52A 111.5 . .
C53 C52 H52B 111.5 . .
O9 C53 C52 106.2(3) . .
O9 C53 H53A 110.5 . .
O9 C53 H53B 110.5 . .
C52 C53 H53A 110.5 . .
C52 C53 H53B 110.5 . .
H53A C53 H53B 108.7 . .

loop_
_geom_bond_atom_site_label_1
_geom_bond_atom_site_label_2
_geom_bond_distance
_geom_bond_site_symmetry_2
C1 H1 0.9500 .
C1 C2 1.407(2) .
C1 C5 1.413(2) .
C2 C3 1.434(2) .
C2 C6 1.465(2) .
C3 C4 1.414(2) .
C3 C12 1.477(3) .
C4 C5 1.425(2) .
C4 C18 1.487(2) .
C5 C24 1.467(2) .
C6 C7 1.411(2) .
C6 C11 1.404(2) .
C7 H7 0.9500 .
C7 C8 1.389(3) .
C8 H8 0.9500 .
C8 C9 1.388(3) .
C9 H9 0.9500 .
C9 C10 1.389(3) .
C10 H10 0.9500 .
C10 C11 1.388(2) .
C11 H11 0.9500 .
C12 C13 1.405(3) .
C12 C17 1.406(2) .
C13 H13 0.9500 .
C13 C14 1.386(3) .
C14 H14 0.9500 .
C14 C15 1.393(3) .
C15 H15 0.9500 .
C15 C16 1.385(3) .
C16 H16 0.9500 .
C16 C17 1.390(3) .
C17 H17 0.9500 .
C18 C19 1.397(3) .
C18 C23 1.405(3) .
C19 H19 0.9500 .
C19 C20 1.394(2) .
C20 H20 0.9500 .
C20 C21 1.386(3) .
C21 H21 0.9500 .
C21 C22 1.382(3) .
C22 H22 0.9500 .
C22 C23 1.386(3) .
C23 H23 0.9500 .
C24 C25 1.409(2) .
C24 C29 1.413(2) .
C25 H25 0.9500 .
C25 C26 1.388(3) .
C26 H26 0.9500 .
C26 C27 1.390(3) .
C27 H27 0.9500 .
C27 C28 1.392(3) .
C28 H28 0.9500 .
C28 C29 1.388(3) .
C29 H29 0.9500 .
K2 O5 2.8088(16) 2_676
K2 O5 2.8088(16) .
K2 O6 2.8313(17) 2_676
K2 O6 2.8313(17) .
K2 O7 2.7776(17) 2_676
K2 O7 2.7776(17) .
K2 O8 2.7266(19) .
K2 O8 2.7266(19) 2_676
O5 C40 1.425(3) .
O5 C41 1.425(2) .
O6 C42 1.429(3) .
O6 C43 1.414(3) .
O7 C44 1.426(3) .
O7 C45 1.418(3) .
O8 C46 1.390(4) .
O8 C49 1.426(3) .
C40 H40A 0.9900 .
C40 H40B 0.9900 .
C40 C45 1.498(3) 2_676
C41 H41A 0.9900 .
C41 H41B 0.9900 .
C41 C42 1.493(3) .
C42 H42A 0.9900 .
C42 H42B 0.9900 .
C43 H43A 0.9900 .
C43 H43B 0.9900 .
C43 C44 1.495(3) .
C44 H44A 0.9900 .
C44 H44B 0.9900 .
C45 C40 1.498(3) 2_676
C45 H45A 0.9900 .
C45 H45B 0.9900 .
C46 H46C 0.9900 .
C46 H46D 0.9900 .
C46 H46A 0.9900 .
C46 H46B 0.9900 .
C46 C47A 1.373(8) .
C46 C47B 1.679(7) .
C48 H48C 0.9900 .
C48 H48D 0.9900 .
C48 H48A 0.9900 .
C48 H48B 0.9900 .
C48 C49 1.490(5) .
C48 C47A 1.577(9) .
C48 C47B 1.288(8) .
C49 H49A 0.9900 .
C49 H49B 0.9900 .
C47A H47A 0.9900 .
C47A H47B 0.9900 .
C47B H47C 0.9900 .
C47B H47D 0.9900 .
K1 O1 2.7937(16) .
K1 O1 2.7937(16) 2_665
K1 O2 2.7655(16) 2_665
K1 O2 2.7655(16) .
K1 O3 2.8130(17) .
K1 O3 2.8130(17) 2_665
K1 O4 2.718(2) .
K1 O4 2.718(2) 2_665
K1 C39 3.533(2) 2_665
K1 C39 3.533(2) .
O1 C30 1.429(3) .
O1 C31 1.417(3) .
O2 C32 1.426(3) .
O2 C33 1.428(3) .
O3 C34 1.432(3) .
O3 C35 1.417(2) .
O4 C39 1.434(3) .
O4 C36 1.414(6) .
O4 C36A 1.404(6) .
C30 H30A 0.9900 .
C30 H30B 0.9900 .
C30 C35 1.495(3) 2_665
C31 H31A 0.9900 .
C31 H31B 0.9900 .
C31 C32 1.499(4) .
C32 H32A 0.9900 .
C32 H32B 0.9900 .
C33 H33A 0.9900 .
C33 H33B 0.9900 .
C33 C34 1.492(3) .
C34 H34A 0.9900 .
C34 H34B 0.9900 .
C35 C30 1.495(3) 2_665
C35 H35A 0.9900 .
C35 H35B 0.9900 .
C37 H37A 0.9900 .
C37 H37B 0.9900 .
C37 H37C 0.9900 .
C37 H37D 0.9900 .
C37 C38 1.519(3) .
C37 C36 1.452(7) .
C37 C36A 1.461(7) .
C38 H38A 0.9900 .
C38 H38B 0.9900 .
C38 C39 1.517(3) .
C39 H39A 0.9900 .
C39 H39B 0.9900 .
C36 H36A 0.9900 .
C36 H36B 0.9900 .
C36A H36C 0.9900 .
C36A H36D 0.9900 .
O9 C50 1.424(4) .
O9 C53 1.454(5) .
C50 H50A 0.9900 .
C50 H50B 0.9900 .
C50 C51 1.513(4) .
C51 H51A 0.9900 .
C51 H51B 0.9900 .
C51 C52 1.524(4) .
C52 H52A 0.9900 .
C52 H52B 0.9900 .
C52 C53 1.498(4) .
C53 H53A 0.9900 .
C53 H53B 0.9900 .

loop_
_geom_torsion_atom_site_label_1
_geom_torsion_atom_site_label_2
_geom_torsion_atom_site_label_3
_geom_torsion_atom_site_label_4
_geom_torsion
_geom_torsion_site_symmetry_4
C1 C2 C3 C4 -0.6(2) .
C1 C2 C3 C12 169.98(17) .
C1 C2 C6 C7 -31.5(3) .
C1 C2 C6 C11 147.18(19) .
C1 C5 C24 C25 -150.33(19) .
C1 C5 C24 C29 28.9(3) .
C2 C1 C5 C4 0.7(2) .
C2 C1 C5 C24 -179.05(17) .
C2 C3 C4 C5 1.1(2) .
C2 C3 C4 C18 174.87(17) .
C2 C3 C12 C13 -41.0(3) .
C2 C3 C12 C17 139.01(19) .
C2 C6 C7 C8 177.3(2) .
C2 C6 C11 C10 -178.73(19) .
C3 C2 C6 C7 153.3(2) .
C3 C2 C6 C11 -28.1(3) .
C3 C4 C5 C1 -1.1(2) .
C3 C4 C5 C24 178.65(18) .
C3 C4 C18 C19 -101.3(2) .
C3 C4 C18 C23 82.2(2) .
C3 C12 C13 C14 -179.15(16) .
C3 C12 C17 C16 179.78(17) .
C4 C3 C12 C13 127.9(2) .
C4 C3 C12 C17 -52.1(3) .
C4 C5 C24 C25 29.9(3) .
C4 C5 C24 C29 -150.8(2) .
C4 C18 C19 C20 -175.30(18) .
C4 C18 C23 C22 175.39(18) .
C5 C1 C2 C3 -0.1(2) .
C5 C1 C2 C6 -176.19(17) .
C5 C4 C18 C19 71.5(3) .
C5 C4 C18 C23 -104.9(2) .
C5 C24 C25 C26 178.88(19) .
C5 C24 C29 C28 -179.01(19) .
C6 C2 C3 C4 175.29(18) .
C6 C2 C3 C12 -14.1(3) .
C6 C7 C8 C9 1.9(4) .
C7 C6 C11 C10 -0.1(3) .
C7 C8 C9 C10 -0.8(4) .
C8 C9 C10 C11 -0.7(3) .
C9 C10 C11 C6 1.1(3) .
C11 C6 C7 C8 -1.4(3) .
C12 C3 C4 C5 -169.40(17) .
C12 C3 C4 C18 4.4(3) .
C12 C13 C14 C15 -0.6(3) .
C13 C12 C17 C16 -0.2(3) .
C13 C14 C15 C16 -0.3(3) .
C14 C15 C16 C17 0.9(3) .
C15 C16 C17 C12 -0.7(3) .
C17 C12 C13 C14 0.8(3) .
C18 C4 C5 C1 -175.13(17) .
C18 C4 C5 C24 4.6(3) .
C18 C19 C20 C21 -0.7(3) .
C19 C18 C23 C22 -1.2(3) .
C19 C20 C21 C22 0.0(3) .
C20 C21 C22 C23 0.1(3) .
C21 C22 C23 C18 0.5(3) .
C23 C18 C19 C20 1.3(3) .
C24 C25 C26 C27 0.6(3) .
C25 C24 C29 C28 0.3(3) .
C25 C26 C27 C28 -0.5(3) .
C26 C27 C28 C29 0.4(3) .
C27 C28 C29 C24 -0.3(3) .
C29 C24 C25 C26 -0.4(3) .
K2 O5 C40 C45 -49.3(2) 2_676
K2 O5 C41 C42 47.3(2) .
K2 O6 C42 C41 49.96(18) .
K2 O6 C43 C44 -50.1(2) .
K2 O7 C44 C43 -49.4(2) .
K2 O7 C45 C40 50.4(2) 2_676
K2 O8 C46 C47A 169.2(4) .
K2 O8 C46 C47B 124.4(2) .
K2 O8 C49 C48 -137.8(3) .
O5 C41 C42 O6 -64.2(2) .
O6 C43 C44 O7 67.2(2) .
O8 C46 C47A C48 -32.0(6) .
O8 C46 C47B C48 43.8(5) .
C40 O5 C41 C42 -179.71(17) .
C41 O5 C40 C45 176.00(18) 2_676
C42 O6 C43 C44 178.78(17) .
C43 O6 C42 C41 -179.96(17) .
C44 O7 C45 C40 -177.15(18) 2_676
C45 O7 C44 C43 178.70(18) .
C46 O8 C49 C48 12.6(4) .
C49 O8 C46 C47A 13.5(5) .
C49 O8 C46 C47B -31.3(4) .
C49 C48 C47A C46 36.5(6) .
C49 C48 C47B C46 -36.6(5) .
C47A C48 C49 O8 -29.4(5) .
C47B C48 C49 O8 19.4(6) .
K1 O1 C30 C35 -45.88(19) 2_665
K1 O1 C31 C32 49.2(2) .
K1 O2 C32 C31 48.1(2) .
K1 O2 C33 C34 -52.04(19) .
K1 O3 C34 C33 -47.49(18) .
K1 O3 C35 C30 51.57(18) 2_665
K1 O4 C39 C38 157.96(16) .
K1 O4 C36 C37 -131.2(3) .
K1 O4 C36A C37 -156.6(4) .
O1 C31 C32 O2 -65.0(2) .
O2 C33 C34 O3 66.9(2) .
C30 O1 C31 C32 -174.30(18) .
C31 O1 C30 C35 179.12(17) 2_665
C32 O2 C33 C34 175.35(18) .
C33 O2 C32 C31 -179.94(19) .
C34 O3 C35 C30 -176.58(16) 2_665
C35 O3 C34 C33 179.90(16) .
C37 C38 C39 K1 10.2(4) .
C37 C38 C39 O4 -18.3(3) .
C38 C37 C36 O4 -33.3(4) .
C38 C37 C36A O4 17.9(7) .
C39 O4 C36 C37 22.4(4) .
C39 O4 C36A C37 -30.2(7) .
C36 O4 C39 K1 -159.7(3) .
C36 O4 C39 C38 -1.7(4) .
C36 C37 C38 C39 30.8(4) .
C36A O4 C39 K1 -127.7(5) .
C36A O4 C39 C38 30.3(5) .
C36A C37 C38 C39 0.5(5) .
O9 C50 C51 C52 -28.2(3) .
C50 O9 C53 C52 17.2(3) .
C50 C51 C52 C53 37.1(3) .
C51 C52 C53 O9 -34.0(3) .
C53 O9 C50 C51 7.3(3) .
